data_4514865
loop_
_publ_author_name
'Zhang, Cheng'
'Li, Hongli'
'Pei, Chao'
'Qiu, Lihua'
'Hu, Wenhao'
'Bao, Xiaoguang'
'Xu, Xinfang'

_publ_section_title
;
 Selective Vinylogous Reactivity of Carbene Intermediate in Gold-Catalyzed
 Alkyne Carbocyclization: Synthesis of Indenols
;
_journal_issue 3
_journal_name_full 'ACS Catalysis'
_journal_page_first 2440
_journal_paper_doi 10.1021/acscatal.8b04144
_journal_volume 9
_journal_year 2019
_chemical_formula_moiety 'C17 H13 Br O3'
_chemical_formula_sum 'C17 H13 Br O3'
_chemical_formula_weight 345.18
_space_group_IT_number 29
_space_group_name_Hall 'P 2c -2ac'
_space_group_name_H-M_alt 'P c a 21'
_symmetry_cell_setting orthorhombic
_symmetry_space_group_name_Hall 'P 2c -2ac'
_symmetry_space_group_name_H-M 'P c a 21'
_atom_sites_solution_hydrogens geom
_atom_sites_solution_primary direct
_atom_sites_solution_secondary difmap
_audit_creation_method SHELXL-97
_cell_angle_alpha 90.00
_cell_angle_beta 90.00
_cell_angle_gamma 90.00
_cell_formula_units_Z 4
_cell_length_a 10.7383(6)
_cell_length_b 18.1542(8)
_cell_length_c 7.5303(4)
_cell_measurement_reflns_used 2423
_cell_measurement_temperature 210(2)
_cell_measurement_theta_max 73.2600
_cell_measurement_theta_min 4.8920
_cell_volume 1468.00(13)
_computing_cell_refinement 'Bruker FRAMBO'
_computing_data_collection 'Bruker FRAMBO'
_computing_data_reduction 'Bruker SAINT'
_computing_molecular_graphics 'Bruker SHELXTL'
_computing_publication_material 'Bruker SHELXTL'
_computing_structure_refinement 'SHELXL-97 (Sheldrick, 1997)'
_computing_structure_solution 'SHELXS-97 (Sheldrick, 1990)'
_diffrn_ambient_temperature 210(2)
_diffrn_detector_area_resol_mean 10.4471
_diffrn_measured_fraction_theta_full 0.980
_diffrn_measured_fraction_theta_max 0.980
_diffrn_measurement_device_type 'Xcalibur, Atlas, Gemini'
_diffrn_radiation_monochromator graphite
_diffrn_radiation_source 'fine-focus sealed tube'
_diffrn_radiation_type CuK\a
_diffrn_radiation_wavelength 1.54178
_diffrn_reflns_av_R_equivalents 0.0452
_diffrn_reflns_av_sigmaI/netI 0.0456
_diffrn_reflns_limit_h_max 10
_diffrn_reflns_limit_h_min -12
_diffrn_reflns_limit_k_max 21
_diffrn_reflns_limit_k_min -22
_diffrn_reflns_limit_l_max 9
_diffrn_reflns_limit_l_min -8
_diffrn_reflns_number 5422
_diffrn_reflns_theta_full 73.93
_diffrn_reflns_theta_max 73.93
_diffrn_reflns_theta_min 4.78
_exptl_absorpt_coefficient_mu 3.883
_exptl_absorpt_correction_T_max 1.00000
_exptl_absorpt_correction_T_min 0.52927
_exptl_absorpt_correction_type multi-scan
_exptl_absorpt_process_details
;
CrysAlisPro, Agilent Technologies,
Version 1.171.36.32 (release 02-08-2013 CrysAlis171 .NET)
(compiled Aug  2 2013,16:46:58)
Empirical absorption correction using spherical harmonics,
 implemented in SCALE3 ABSPACK scaling algorithm.
;
_exptl_crystal_colour 'clear light colourless'
_exptl_crystal_density_diffrn 1.562
_exptl_crystal_density_method 'not measured'
_exptl_crystal_description block
_exptl_crystal_F_000 696
_exptl_crystal_size_max 0.2000
_exptl_crystal_size_mid 0.1000
_exptl_crystal_size_min 0.1000
_refine_diff_density_max 0.762
_refine_diff_density_min -0.372
_refine_diff_density_rms 0.095
_refine_ls_abs_structure_details 'Flack H D (1983), Acta Cryst. A39, 876-881'
_refine_ls_abs_structure_Flack 0.75(4)
_refine_ls_extinction_method none
_refine_ls_goodness_of_fit_ref 1.046
_refine_ls_hydrogen_treatment mixed
_refine_ls_matrix_type full
_refine_ls_number_parameters 190
_refine_ls_number_reflns 2220
_refine_ls_number_restraints 1
_refine_ls_restrained_S_all 1.045
_refine_ls_R_factor_all 0.0576
_refine_ls_R_factor_gt 0.0533
_refine_ls_shift/su_max 0.000
_refine_ls_shift/su_mean 0.000
_refine_ls_structure_factor_coef Fsqd
_refine_ls_weighting_details 'calc w=1/[\s^2^(Fo^2^)+(0.1038P)^2^+0.3278P] where P=(Fo^2^+2Fc^2^)/3'
_refine_ls_weighting_scheme calc
_refine_ls_wR_factor_gt 0.1451
_refine_ls_wR_factor_ref 0.1509
_reflns_number_gt 2020
_reflns_number_total 2220
_reflns_threshold_expression >2sigma(I)
_cod_data_source_file cs8b04144_si_002.cif
_cod_data_source_block t
_cod_depositor_comments
;
The following automatic conversions were performed:

'_symmetry_cell_setting' value 'Orthorhombic' changed to
'orthorhombic' according to
/home/data/users/saulius/crontab/automatic-downloads/current/ACS/lib/dictionaries/cif_core.dic
dictionary named 'cif_core.dic' version 2.4.2 from 2011-04-26.

Automatic conversion script
Id: cif_fix_values 4973 2017-02-22 13:04:09Z antanas 
;
_cod_original_sg_symbol_H-M 'Pca2(1) '
_cod_database_code 4514865

loop_
_symmetry_equiv_pos_as_xyz
'x, y, z'
'-x, -y, z+1/2'
'x+1/2, -y, z'
'-x+1/2, y, z+1/2'

loop_
_atom_site_label
_atom_site_type_symbol
_atom_site_fract_x
_atom_site_fract_y
_atom_site_fract_z
_atom_site_U_iso_or_equiv
_atom_site_adp_type
_atom_site_occupancy
_atom_site_symmetry_multiplicity
_atom_site_calc_flag
_atom_site_refinement_flags
C1 C 0.4574(5) 0.9180(3) 0.3146(8) 0.0344(11) Uani 1 1 d .
H1A H 0.3728 0.9210 0.3399 0.041 Uiso 1 1 calc R
C2 C 0.5194(6) 0.9768(3) 0.2374(9) 0.0427(13) Uani 1 1 d .
H2A H 0.4762 1.0197 0.2099 0.051 Uiso 1 1 calc R
C3 C 0.6466(6) 0.9718(3) 0.2005(9) 0.0442(14) Uani 1 1 d .
H3A H 0.6875 1.0119 0.1502 0.053 Uiso 1 1 calc R
C4 C 0.7135(5) 0.9079(3) 0.2378(9) 0.0352(12) Uani 1 1 d .
H4A H 0.7978 0.9044 0.2109 0.042 Uiso 1 1 calc R
C5 C 0.6509(4) 0.8496(3) 0.3161(7) 0.0287(10) Uani 1 1 d .
C6 C 0.5239(4) 0.8549(3) 0.3531(6) 0.0262(9) Uani 1 1 d .
C7 C 0.4786(4) 0.7812(3) 0.4299(6) 0.0250(10) Uani 1 1 d .
C8 C 0.5978(4) 0.7356(3) 0.4305(7) 0.0260(10) Uani 1 1 d .
C9 C 0.6926(4) 0.7760(3) 0.3644(7) 0.0305(10) Uani 1 1 d .
H9A H 0.7738 0.7591 0.3515 0.037 Uiso 1 1 calc R
C10 C 0.4237(4) 0.7971(3) 0.6134(6) 0.0257(10) Uani 1 1 d .
C11 C 0.4653(6) 0.8177(5) 0.9169(8) 0.057(2) Uani 1 1 d .
H11A H 0.5354 0.8203 0.9959 0.085 Uiso 1 1 calc R
H11B H 0.4102 0.7792 0.9549 0.085 Uiso 1 1 calc R
H11C H 0.4218 0.8639 0.9182 0.085 Uiso 1 1 calc R
C12 C 0.6029(4) 0.6583(3) 0.4854(7) 0.0256(10) Uani 1 1 d .
C13 C 0.7039(5) 0.6146(3) 0.4378(8) 0.0348(11) Uani 1 1 d .
H13A H 0.7697 0.6356 0.3756 0.042 Uiso 1 1 calc R
C14 C 0.7087(5) 0.5396(3) 0.4812(8) 0.0385(12) Uani 1 1 d .
H14A H 0.7759 0.5108 0.4460 0.046 Uiso 1 1 calc R
C15 C 0.6121(5) 0.5093(3) 0.5771(8) 0.0352(12) Uani 1 1 d .
C16 C 0.5107(4) 0.5518(3) 0.6296(9) 0.0381(11) Uani 1 1 d .
H16A H 0.4465 0.5308 0.6954 0.046 Uiso 1 1 calc R
C17 C 0.5061(5) 0.6259(3) 0.5829(7) 0.0352(12) Uani 1 1 d .
H17A H 0.4380 0.6543 0.6168 0.042 Uiso 1 1 calc R
O1 O 0.3899(3) 0.7451(2) 0.3216(5) 0.0298(8) Uani 1 1 d .
H1B H 0.3403 0.7754 0.2826 0.045 Uiso 1 1 calc R
O2 O 0.3135(3) 0.8072(2) 0.6354(6) 0.0417(9) Uani 1 1 d .
O3 O 0.5085(3) 0.8024(3) 0.7383(5) 0.0403(10) Uani 1 1 d .
Br1 Br 0.61728(6) 0.40809(3) 0.63497(13) 0.0515(3) Uani 1 1 d .

loop_
_atom_site_aniso_label
_atom_site_aniso_U_11
_atom_site_aniso_U_22
_atom_site_aniso_U_33
_atom_site_aniso_U_23
_atom_site_aniso_U_13
_atom_site_aniso_U_12
C1 0.038(2) 0.035(3) 0.030(3) 0.000(2) 0.004(2) 0.003(2)
C2 0.058(3) 0.030(3) 0.041(3) 0.006(3) 0.004(3) 0.011(2)
C3 0.050(3) 0.036(3) 0.046(3) 0.010(3) 0.000(2) -0.006(2)
C4 0.034(2) 0.035(3) 0.037(3) 0.005(2) 0.003(2) -0.0080(18)
C5 0.031(2) 0.032(3) 0.023(2) 0.001(2) -0.0022(18) 0.0015(19)
C6 0.032(2) 0.030(2) 0.017(2) 0.000(2) -0.0020(16) 0.0007(18)
C7 0.0246(19) 0.031(3) 0.019(2) -0.001(2) -0.0022(17) -0.0019(17)
C8 0.027(2) 0.035(3) 0.016(2) 0.000(2) -0.0011(15) 0.0035(18)
C9 0.0254(19) 0.034(3) 0.032(3) -0.002(2) 0.0015(17) 0.0018(19)
C10 0.0263(18) 0.032(2) 0.019(3) 0.004(2) -0.0016(18) -0.0010(16)
C11 0.045(3) 0.102(6) 0.023(3) -0.011(3) 0.001(2) -0.004(3)
C12 0.027(2) 0.033(3) 0.017(2) 0.000(2) -0.0023(16) 0.0003(17)
C13 0.036(2) 0.036(3) 0.032(3) 0.006(2) 0.006(2) 0.003(2)
C14 0.047(3) 0.033(3) 0.035(3) 0.005(2) 0.004(2) 0.009(2)
C15 0.052(3) 0.023(3) 0.030(3) 0.007(2) -0.005(2) 0.001(2)
C16 0.041(2) 0.040(3) 0.033(3) 0.005(3) 0.003(3) -0.0101(19)
C17 0.035(2) 0.036(3) 0.034(3) 0.004(2) 0.0036(19) 0.002(2)
O1 0.0284(15) 0.0339(19) 0.0272(18) -0.0034(17) -0.0091(13) -0.0011(12)
O2 0.0234(14) 0.071(3) 0.0309(18) -0.002(2) 0.0025(17) 0.0017(14)
O3 0.0292(16) 0.070(3) 0.0215(18) -0.0112(19) 0.0002(14) 0.0033(17)
Br1 0.0727(4) 0.0311(3) 0.0506(4) 0.0108(3) 0.0032(4) -0.0005(2)

loop_
_atom_type_symbol
_atom_type_description
_atom_type_scat_dispersion_real
_atom_type_scat_dispersion_imag
_atom_type_scat_source
C C 0.0181 0.0091 'International Tables Vol C Tables 4.2.6.8 and 6.1.1.4'
H H 0.0000 0.0000 'International Tables Vol C Tables 4.2.6.8 and 6.1.1.4'
O O 0.0492 0.0322 'International Tables Vol C Tables 4.2.6.8 and 6.1.1.4'
Br Br -0.6763 1.2805 'International Tables Vol C Tables 4.2.6.8 and 6.1.1.4'

loop_
_geom_angle_atom_site_label_1
_geom_angle_atom_site_label_2
_geom_angle_atom_site_label_3
_geom_angle
C6 C1 C2 118.6(5)
C1 C2 C3 120.2(5)
C4 C3 C2 121.2(5)
C5 C4 C3 118.2(5)
C4 C5 C6 120.4(5)
C4 C5 C9 131.2(5)
C6 C5 C9 108.3(4)
C1 C6 C5 121.4(5)
C1 C6 C7 129.6(4)
C5 C6 C7 108.9(4)
O1 C7 C8 108.4(4)
O1 C7 C10 110.4(4)
C8 C7 C10 115.1(4)
O1 C7 C6 113.5(4)
C8 C7 C6 102.0(4)
C10 C7 C6 107.3(4)
C9 C8 C12 126.7(4)
C9 C8 C7 109.6(4)
C12 C8 C7 123.5(4)
C8 C9 C5 111.1(4)
O2 C10 O3 124.8(4)
O2 C10 C7 122.0(4)
O3 C10 C7 113.1(3)
C13 C12 C17 118.3(5)
C13 C12 C8 120.2(4)
C17 C12 C8 121.5(4)
C12 C13 C14 121.5(5)
C15 C14 C13 118.8(5)
C14 C15 C16 121.1(5)
C14 C15 Br1 119.1(4)
C16 C15 Br1 119.8(4)
C17 C16 C15 119.4(5)
C16 C17 C12 120.8(5)
C10 O3 C11 117.1(4)

loop_
_geom_bond_atom_site_label_1
_geom_bond_atom_site_label_2
_geom_bond_distance
C1 C6 1.380(7)
C1 C2 1.386(9)
C2 C3 1.397(8)
C3 C4 1.393(8)
C4 C5 1.385(7)
C5 C6 1.396(7)
C5 C9 1.455(7)
C6 C7 1.537(7)
C7 O1 1.414(5)
C7 C8 1.525(6)
C7 C10 1.529(7)
C8 C9 1.350(7)
C8 C12 1.463(8)
C10 O2 1.208(5)
C10 O3 1.313(5)
C11 O3 1.450(7)
C12 C13 1.391(7)
C12 C17 1.402(7)
C13 C14 1.401(8)
C14 C15 1.378(8)
C15 C16 1.392(8)
C15 Br1 1.890(6)
C16 C17 1.391(8)
